data_1514457
loop_
_publ_author_name
'Chilton, Nicholas F.'
'Langley, Stuart K.'
'Moubaraki, Boujemaa'
'Soncini, Alessandro'
'Batten, Stuart R.'
'Murray, Keith S.'

_publ_section_title
;
 Single molecule magnetism in a family of mononuclear \b-diketonate
 lanthanide(iii) complexes: rationalization of magnetic anisotropy in
 complexes of low symmetry
;
_journal_issue 4
_journal_name_full 'Chemical Science'
_journal_page_first 1719
_journal_paper_doi 10.1039/c3sc22300k
_journal_volume 4
_journal_year 2013
_chemical_formula_sum 'C18 H32 Cl3 N4 O10 Tb'
_chemical_formula_weight 729.75
_chemical_name_systematic
;
?
;
_space_group_IT_number 2
_symmetry_cell_setting triclinic
_symmetry_space_group_name_Hall '-P 1'
_symmetry_space_group_name_H-M 'P -1'
_atom_sites_solution_hydrogens geom
_atom_sites_solution_primary direct
_atom_sites_solution_secondary difmap
_audit_creation_method SHELXL-97
_cell_angle_alpha 103.13(3)
_cell_angle_beta 93.56(3)
_cell_angle_gamma 91.72(3)
_cell_formula_units_Z 2
_cell_length_a 8.8490(18)
_cell_length_b 11.157(2)
_cell_length_c 14.564(3)
_cell_measurement_temperature 100(2)
_cell_volume 1396.1(5)
_computing_cell_refinement 'XDS (Kabsch, 1993)'
_computing_data_collection 'Blu-Ice (McPhillips et al, 2002)'
_computing_data_reduction 'XDS (Kabsch, 1993)'
_computing_molecular_graphics X-SEED
_computing_publication_material 'XCIF V6.12 (BrukerAXS, 2001).'
_computing_structure_refinement 'SHELXL-97 (Sheldrick, 1997)'
_computing_structure_solution 'SHELXS-97 (Sheldrick, 1990)'
_diffrn_ambient_temperature 100(2)
_diffrn_measured_fraction_theta_full 0.846
_diffrn_measured_fraction_theta_max 0.846
_diffrn_measurement_device_type synchrotron
_diffrn_measurement_method 'scans in phi'
_diffrn_radiation_monochromator 'double crystal'
_diffrn_radiation_source '3BM1 dipole'
_diffrn_radiation_type synchrotron
_diffrn_radiation_wavelength 0.71090
_diffrn_reflns_av_R_equivalents 0.1334
_diffrn_reflns_av_sigmaI/netI 0.1234
_diffrn_reflns_limit_h_max 11
_diffrn_reflns_limit_h_min -11
_diffrn_reflns_limit_k_max 15
_diffrn_reflns_limit_k_min -15
_diffrn_reflns_limit_l_max 20
_diffrn_reflns_limit_l_min -20
_diffrn_reflns_number 28286
_diffrn_reflns_theta_full 30.88
_diffrn_reflns_theta_max 30.88
_diffrn_reflns_theta_min 3.10
_exptl_absorpt_coefficient_mu 2.874
_exptl_crystal_colour yellow
_exptl_crystal_density_diffrn 1.726
_exptl_crystal_density_method 'not measured'
_exptl_crystal_F_000 720
_exptl_crystal_size_max 0.2
_exptl_crystal_size_mid 0.1
_exptl_crystal_size_min 0.1
_refine_diff_density_max 3.914
_refine_diff_density_min -3.647
_refine_diff_density_rms 0.206
_refine_ls_extinction_method none
_refine_ls_goodness_of_fit_ref 1.099
_refine_ls_hydrogen_treatment mixed
_refine_ls_matrix_type full
_refine_ls_number_parameters 363
_refine_ls_number_reflns 7446
_refine_ls_number_restraints 12
_refine_ls_restrained_S_all 1.098
_refine_ls_R_factor_all 0.0567
_refine_ls_R_factor_gt 0.0542
_refine_ls_shift/su_max 0.003
_refine_ls_shift/su_mean 0.000
_refine_ls_structure_factor_coef Fsqd
_refine_ls_weighting_details 'calc w=1/[\s^2^(Fo^2^)+(0.0100P)^2^+2.2318P] where P=(Fo^2^+2Fc^2^)/3'
_refine_ls_weighting_scheme calc
_refine_ls_wR_factor_gt 0.1355
_refine_ls_wR_factor_ref 0.1473
_reflns_number_gt 7111
_reflns_number_total 7446
_reflns_threshold_expression >2sigma(I)
_cod_data_source_file c3sc22300k.txt
_cod_data_source_block 2c:\users\nick\desktop\
_cod_original_sg_symbol_H-M P-1
_cod_database_code 1514457

loop_
_symmetry_equiv_pos_as_xyz
'x, y, z'
'-x, -y, -z'

loop_
_atom_site_label
_atom_site_type_symbol
_atom_site_fract_x
_atom_site_fract_y
_atom_site_fract_z
_atom_site_U_iso_or_equiv
_atom_site_adp_type
_atom_site_occupancy
_atom_site_symmetry_multiplicity
_atom_site_calc_flag
_atom_site_refinement_flags
Tb1 Tb 0.31943(2) 0.201343(14) 0.301578(10) 0.01696(9) Uani 1 1 d .
Cl1 Cl 0.23321(14) -0.19781(9) 0.09737(7) 0.0269(2) Uani 1 1 d .
Cl2 Cl -0.16383(13) 0.06776(9) 0.29498(7) 0.0229(2) Uani 1 1 d .
O3 O 0.3374(4) 0.3430(3) 0.2105(2) 0.0236(6) Uani 1 1 d .
O1 O 0.4050(4) 0.0145(3) 0.3273(2) 0.0232(6) Uani 1 1 d .
O4 O 0.4537(4) 0.1101(3) 0.1700(2) 0.0209(6) Uani 1 1 d .
O2 O 0.2088(4) 0.1681(3) 0.4343(2) 0.0243(6) Uani 1 1 d .
O6 O 0.1425(4) 0.0553(3) 0.2021(2) 0.0253(6) Uani 1 1 d D
N1 N 0.1361(5) 0.1087(3) 0.5644(2) 0.0218(7) Uani 1 1 d D
O8 O 0.3515(4) 0.4011(3) 0.4114(2) 0.0245(6) Uani 1 1 d D
C12 C 0.5318(5) 0.2809(4) 0.1077(3) 0.0199(7) Uani 1 1 d .
H14 H 0.6003 0.3072 0.0677 0.024 Uiso 1 1 calc R
N2 N 0.0068(5) 0.2809(3) 0.5389(3) 0.0222(7) Uani 1 1 d D
C3 C 0.2930(6) -0.0221(4) 0.4634(3) 0.0223(8) Uani 1 1 d .
H4 H 0.2851 -0.0777 0.5036 0.027 Uiso 1 1 calc R
C14 C 0.6767(6) -0.0308(4) 0.0720(3) 0.0218(8) Uani 1 1 d .
C13 C 0.5356(5) 0.1588(4) 0.1185(3) 0.0189(7) Uani 1 1 d .
N3 N 0.6390(5) 0.0854(3) 0.0662(2) 0.0217(7) Uani 1 1 d D
O7 O 0.5804(5) 0.2444(3) 0.3562(3) 0.0305(7) Uani 1 1 d D
C9 C -0.0865(6) 0.3766(4) 0.5669(3) 0.0266(9) Uani 1 1 d .
H9 H -0.1149 0.4270 0.5247 0.032 Uiso 1 1 calc R
C4 C 0.2158(5) 0.0867(4) 0.4831(3) 0.0198(7) Uani 1 1 d .
C6 C -0.0066(6) 0.2257(4) 0.6867(3) 0.0262(9) Uani 1 1 d .
H6 H 0.0198 0.1727 0.7272 0.031 Uiso 1 1 calc R
N4 N 0.5996(5) -0.0929(3) 0.1257(3) 0.0207(6) Uani 1 1 d D
C2 C 0.3823(5) -0.0519(4) 0.3855(3) 0.0211(8) Uani 1 1 d .
C5 C 0.0451(5) 0.2056(4) 0.5956(3) 0.0196(7) Uani 1 1 d .
C15 C 0.7924(5) -0.0885(4) 0.0207(3) 0.0253(8) Uani 1 1 d .
H16 H 0.8457 -0.0481 -0.0192 0.030 Uiso 1 1 calc R
C7 C -0.0959(6) 0.3233(4) 0.7161(3) 0.0273(9) Uani 1 1 d .
H7 H -0.1293 0.3397 0.7783 0.033 Uiso 1 1 calc R
C8 C -0.1384(6) 0.3993(4) 0.6550(3) 0.0288(9) Uani 1 1 d .
H8 H -0.2025 0.4657 0.6748 0.035 Uiso 1 1 calc R
C1 C 0.4580(6) -0.1741(4) 0.3678(3) 0.0269(9) Uani 1 1 d .
H2 H 0.4074 -0.2301 0.3119 0.040 Uiso 1 1 calc R
H3 H 0.4507 -0.2102 0.4229 0.040 Uiso 1 1 calc R
H1 H 0.5649 -0.1612 0.3572 0.040 Uiso 1 1 calc R
C10 C 0.4344(7) 0.4922(4) 0.1343(3) 0.0313(11) Uani 1 1 d .
H12 H 0.3313 0.5133 0.1175 0.047 Uiso 1 1 calc R
H13 H 0.4982 0.4938 0.0819 0.047 Uiso 1 1 calc R
H11 H 0.4761 0.5521 0.1910 0.047 Uiso 1 1 calc R
C11 C 0.4309(5) 0.3653(4) 0.1536(3) 0.0195(7) Uani 1 1 d .
C18 C 0.6345(6) -0.2074(4) 0.1340(3) 0.0270(9) Uani 1 1 d .
H19 H 0.5789 -0.2472 0.1731 0.032 Uiso 1 1 calc R
C16 C 0.8284(6) -0.2057(4) 0.0288(3) 0.0289(9) Uani 1 1 d .
H17 H 0.9080 -0.2456 -0.0053 0.035 Uiso 1 1 calc R
C17 C 0.7496(7) -0.2661(4) 0.0862(3) 0.0306(10) Uani 1 1 d .
H18 H 0.7753 -0.3462 0.0920 0.037 Uiso 1 1 calc R
Cl3 Cl 0.66627(16) 0.52387(11) 0.37383(8) 0.0322(3) Uani 1 1 d .
O9 O 0.1194(6) -0.4501(3) -0.0355(3) 0.0382(9) Uani 1 1 d .
O10 O -0.1214(8) 0.4076(5) 0.2141(3) 0.0602(16) Uani 1 1 d .
O5 O 0.0653(4) 0.2869(3) 0.3134(3) 0.0254(6) Uani 1 1 d D
H10 H 0.031(8) 0.261(6) 0.4796(18) 0.031 Uiso 1 1 d D
H5 H 0.131(8) 0.061(5) 0.605(4) 0.031 Uiso 1 1 d D
H15 H 0.677(8) 0.106(6) 0.017(3) 0.031 Uiso 1 1 d D
H20 H 0.528(6) -0.056(5) 0.159(4) 0.031 Uiso 1 1 d D
H22 H 0.654(5) 0.199(5) 0.350(5) 0.031 Uiso 1 1 d D
H21 H 0.614(8) 0.318(2) 0.373(5) 0.031 Uiso 1 1 d D
H28 H 0.200(7) -0.004(4) 0.187(5) 0.031 Uiso 1 1 d D
H27 H 0.053(3) 0.059(6) 0.218(5) 0.031 Uiso 1 1 d D
H26 H 0.014(7) 0.221(4) 0.311(5) 0.031 Uiso 1 1 d D
H25 H 0.024(7) 0.351(4) 0.305(5) 0.031 Uiso 1 1 d D
H23 H 0.424(5) 0.434(5) 0.390(5) 0.031 Uiso 1 1 d D
H24 H 0.359(8) 0.403(6) 0.4695(12) 0.031 Uiso 1 1 d D

loop_
_atom_site_aniso_label
_atom_site_aniso_U_11
_atom_site_aniso_U_22
_atom_site_aniso_U_33
_atom_site_aniso_U_23
_atom_site_aniso_U_13
_atom_site_aniso_U_12
Tb1 0.02012(15) 0.01997(12) 0.01070(11) 0.00225(7) 0.00441(7) 0.00222(7)
Cl1 0.0323(7) 0.0273(4) 0.0203(4) 0.0026(3) 0.0093(4) -0.0020(4)
Cl2 0.0198(6) 0.0283(4) 0.0221(4) 0.0079(3) 0.0051(3) 0.0035(3)
O3 0.033(2) 0.0242(13) 0.0145(12) 0.0037(10) 0.0064(11) 0.0049(11)
O1 0.0278(19) 0.0250(13) 0.0182(13) 0.0062(10) 0.0073(11) 0.0048(11)
O4 0.0227(18) 0.0239(12) 0.0165(12) 0.0041(10) 0.0064(10) 0.0025(10)
O2 0.032(2) 0.0248(13) 0.0174(13) 0.0057(10) 0.0062(11) 0.0077(11)
O6 0.0227(19) 0.0283(14) 0.0220(14) -0.0017(11) 0.0070(11) 0.0017(11)
N1 0.025(2) 0.0267(15) 0.0158(14) 0.0070(12) 0.0084(12) 0.0053(13)
O8 0.0288(19) 0.0269(13) 0.0149(12) -0.0018(10) 0.0043(11) 0.0011(11)
C12 0.019(2) 0.0263(17) 0.0152(15) 0.0057(13) 0.0046(13) -0.0002(13)
N2 0.021(2) 0.0293(16) 0.0194(15) 0.0098(13) 0.0063(13) 0.0063(13)
C3 0.026(2) 0.0248(17) 0.0169(16) 0.0056(13) 0.0045(14) 0.0027(14)
C14 0.026(2) 0.0260(17) 0.0118(15) 0.0003(13) 0.0021(13) -0.0002(14)
C13 0.019(2) 0.0243(16) 0.0115(14) 0.0012(12) -0.0003(12) 0.0014(13)
N3 0.026(2) 0.0262(15) 0.0127(13) 0.0035(11) 0.0068(12) 0.0026(13)
O7 0.027(2) 0.0246(14) 0.0359(18) -0.0019(12) 0.0023(14) 0.0062(12)
C9 0.023(3) 0.034(2) 0.027(2) 0.0113(16) 0.0119(16) 0.0080(16)
C4 0.021(2) 0.0261(17) 0.0120(15) 0.0037(13) 0.0023(13) -0.0009(14)
C6 0.034(3) 0.0298(19) 0.0153(16) 0.0049(14) 0.0038(15) 0.0024(16)
N4 0.017(2) 0.0263(15) 0.0183(15) 0.0031(12) 0.0064(12) 0.0032(12)
C2 0.027(2) 0.0216(15) 0.0134(15) 0.0020(12) 0.0024(13) -0.0002(14)
C5 0.016(2) 0.0274(17) 0.0166(16) 0.0066(13) 0.0054(13) 0.0008(13)
C15 0.018(2) 0.035(2) 0.0214(18) 0.0034(15) 0.0027(14) 0.0060(16)
C7 0.032(3) 0.0308(19) 0.0207(18) 0.0061(15) 0.0111(16) 0.0041(16)
C8 0.029(3) 0.033(2) 0.027(2) 0.0093(17) 0.0115(17) 0.0098(17)
C1 0.033(3) 0.0237(17) 0.0239(19) 0.0032(14) 0.0027(16) 0.0091(16)
C10 0.051(3) 0.0235(18) 0.0227(19) 0.0089(15) 0.0127(19) 0.0047(18)
C11 0.021(2) 0.0236(16) 0.0132(15) 0.0033(12) 0.0024(13) 0.0013(13)
C18 0.030(3) 0.0262(18) 0.0232(19) 0.0027(15) 0.0025(16) 0.0016(16)
C16 0.027(3) 0.035(2) 0.0210(19) -0.0033(16) 0.0015(16) 0.0109(17)
C17 0.036(3) 0.0277(19) 0.025(2) -0.0005(15) -0.0031(18) 0.0098(17)
Cl3 0.0388(8) 0.0353(5) 0.0196(4) -0.0004(4) 0.0089(4) -0.0057(4)
O9 0.054(3) 0.0316(16) 0.0259(17) 0.0005(13) 0.0015(16) 0.0026(16)
O10 0.085(4) 0.073(3) 0.028(2) 0.015(2) 0.013(2) 0.042(3)
O5 0.0221(19) 0.0249(13) 0.0303(16) 0.0073(12) 0.0044(12) 0.0053(11)

loop_
_atom_type_symbol
_atom_type_description
_atom_type_scat_dispersion_real
_atom_type_scat_dispersion_imag
_atom_type_scat_source
C C 0.0033 0.0016 'International Tables Vol C Tables 4.2.6.8 and 6.1.1.4'
H H 0.0000 0.0000 'International Tables Vol C Tables 4.2.6.8 and 6.1.1.4'
N N 0.0061 0.0033 'International Tables Vol C Tables 4.2.6.8 and 6.1.1.4'
O O 0.0106 0.0060 'International Tables Vol C Tables 4.2.6.8 and 6.1.1.4'
Cl Cl 0.1484 0.1585 'International Tables Vol C Tables 4.2.6.8 and 6.1.1.4'
Tb Tb -0.1723 4.1537 'International Tables Vol C Tables 4.2.6.8 and 6.1.1.4'

loop_
_geom_angle_atom_site_label_1
_geom_angle_atom_site_label_2
_geom_angle_atom_site_label_3
_geom_angle
O3 Tb1 O2 141.65(11)
O3 Tb1 O1 145.21(11)
O2 Tb1 O1 73.04(11)
O3 Tb1 O4 73.16(11)
O2 Tb1 O4 144.85(10)
O1 Tb1 O4 72.72(11)
O3 Tb1 O6 99.53(12)
O2 Tb1 O6 90.37(12)
O1 Tb1 O6 77.97(12)
O4 Tb1 O6 74.99(12)
O3 Tb1 O7 89.99(14)
O2 Tb1 O7 102.85(14)
O1 Tb1 O7 75.27(12)
O4 Tb1 O7 75.76(12)
O6 Tb1 O7 144.97(11)
O3 Tb1 O8 74.05(11)
O2 Tb1 O8 76.91(11)
O1 Tb1 O8 126.52(12)
O4 Tb1 O8 131.61(12)
O6 Tb1 O8 145.37(12)
O7 Tb1 O8 69.66(12)
O3 Tb1 O5 79.17(12)
O2 Tb1 O5 68.93(12)
O1 Tb1 O5 130.41(12)
O4 Tb1 O5 131.90(12)
O6 Tb1 O5 71.76(12)
O7 Tb1 O5 143.27(11)
O8 Tb1 O5 73.62(12)
C11 O3 Tb1 134.6(3)
C2 O1 Tb1 136.3(3)
C13 O4 Tb1 130.6(3)
C4 O2 Tb1 135.8(3)
Tb1 O6 H28 99(5)
Tb1 O6 H27 115(5)
H28 O6 H27 133(7)
C5 N1 C4 127.3(3)
C5 N1 H5 106(5)
C4 N1 H5 126(5)
Tb1 O8 H23 102(5)
Tb1 O8 H24 118(4)
H23 O8 H24 116(7)
C11 C12 C13 122.6(4)
C11 C12 H14 118.7
C13 C12 H14 118.7
C5 N2 C9 121.4(4)
C5 N2 H10 118(4)
C9 N2 H10 120(4)
C4 C3 C2 121.9(4)
C4 C3 H4 119.0
C2 C3 H4 119.0
N4 C14 N3 120.7(4)
N4 C14 C15 119.0(4)
N3 C14 C15 120.3(4)
O4 C13 N3 117.8(4)
O4 C13 C12 126.5(4)
N3 C13 C12 115.7(4)
C14 N3 C13 127.1(4)
C14 N3 H15 111(4)
C13 N3 H15 121(5)
Tb1 O7 H22 130(5)
Tb1 O7 H21 120(5)
H22 O7 H21 108(7)
C8 C9 N2 120.1(4)
C8 C9 H9 120.0
N2 C9 H9 120.0
O2 C4 C3 127.0(4)
O2 C4 N1 116.3(4)
C3 C4 N1 116.7(3)
C7 C6 C5 118.7(4)
C7 C6 H6 120.7
C5 C6 H6 120.7
C18 N4 C14 122.4(4)
C18 N4 H20 119(4)
C14 N4 H20 119(4)
O1 C2 C3 125.7(4)
O1 C2 C1 116.2(4)
C3 C2 C1 118.2(4)
N2 C5 N1 119.9(4)
N2 C5 C6 120.2(4)
N1 C5 C6 119.9(4)
C16 C15 C14 118.8(4)
C16 C15 H16 120.6
C14 C15 H16 120.6
C6 C7 C8 120.5(4)
C6 C7 H7 119.7
C8 C7 H7 119.7
C9 C8 C7 119.1(4)
C9 C8 H8 120.5
C7 C8 H8 120.5
C2 C1 H2 109.5
C2 C1 H3 109.5
H2 C1 H3 109.5
C2 C1 H1 109.5
H2 C1 H1 109.5
H3 C1 H1 109.5
C11 C10 H12 109.5
C11 C10 H13 109.5
H12 C10 H13 109.5
C11 C10 H11 109.5
H12 C10 H11 109.5
H13 C10 H11 109.5
O3 C11 C12 124.9(4)
O3 C11 C10 117.4(4)
C12 C11 C10 117.7(4)
N4 C18 C17 120.3(4)
N4 C18 H19 119.8
C17 C18 H19 119.8
C15 C16 C17 121.0(4)
C15 C16 H17 119.5
C17 C16 H17 119.5
C18 C17 C16 118.5(4)
C18 C17 H18 120.7
C16 C17 H18 120.7
Tb1 O5 H26 99(5)
Tb1 O5 H25 138(5)
H26 O5 H25 121(7)

loop_
_geom_bond_atom_site_label_1
_geom_bond_atom_site_label_2
_geom_bond_distance
Tb1 O3 2.290(3)
Tb1 O2 2.318(3)
Tb1 O1 2.339(3)
Tb1 O4 2.364(3)
Tb1 O6 2.387(4)
Tb1 O7 2.393(4)
Tb1 O8 2.427(3)
Tb1 O5 2.470(4)
O3 C11 1.265(5)
O1 C2 1.268(5)
O4 C13 1.269(5)
O2 C4 1.275(5)
O6 H28 0.840(10)
O6 H27 0.838(10)
N1 C5 1.378(5)
N1 C4 1.392(5)
N1 H5 0.880(10)
O8 H23 0.839(10)
O8 H24 0.841(10)
C12 C11 1.404(6)
C12 C13 1.408(5)
C12 H14 0.9500
N2 C5 1.341(5)
N2 C9 1.373(6)
N2 H10 0.883(10)
C3 C4 1.392(6)
C3 C2 1.406(6)
C3 H4 0.9500
C14 N4 1.357(5)
C14 N3 1.368(5)
C14 C15 1.392(6)
C13 N3 1.391(5)
N3 H15 0.880(10)
O7 H22 0.836(10)
O7 H21 0.839(10)
C9 C8 1.361(6)
C9 H9 0.9500
C6 C7 1.369(6)
C6 C5 1.402(6)
C6 H6 0.9500
N4 C18 1.354(5)
N4 H20 0.876(10)
C2 C1 1.513(6)
C15 C16 1.385(6)
C15 H16 0.9500
C7 C8 1.405(6)
C7 H7 0.9500
C8 H8 0.9500
C1 H2 0.9800
C1 H3 0.9800
C1 H1 0.9800
C10 C11 1.504(6)
C10 H12 0.9800
C10 H13 0.9800
C10 H11 0.9800
C18 C17 1.368(7)
C18 H19 0.9500
C16 C17 1.392(8)
C16 H17 0.9500
C17 H18 0.9500
O5 H26 0.841(10)
O5 H25 0.840(10)
